data_7229599
loop_
_publ_author_name
'Jantan, Khairil Anuar'
'Kwok, Chuek Yee'
'Chan, Kuang Wen'
'Marchi\`o, Luciano'
'White, Andrew J. P.'
'Deplano, Paola'
'Serpe, Angela'
'Wilton-Ely, James'

_publ_section_title
;
 From recovered metal waste to high-performance palladium catalysts
;
_journal_name_full 'Green Chemistry'
_journal_paper_doi 10.1039/C7GC02678A
_journal_year 2017
_chemical_formula_moiety 'C78 H68 N2 P4 Pd2 S4, 2(F6 P), C4 H10 O'
_chemical_formula_sum 'C82 H78 F12 N2 O P6 Pd2 S4'
_chemical_formula_weight 1862.32
_space_group_crystal_system triclinic
_space_group_IT_number 2
_space_group_name_Hall '-P 1'
_space_group_name_H-M_alt 'P -1'
_symmetry_space_group_name_Hall '-P 1'
_symmetry_space_group_name_H-M 'P -1'
_atom_sites_solution_hydrogens geom
_audit_creation_method SHELXL-2014/7
_audit_update_record
;
2017-07-28 deposited with the CCDC.
2017-11-09 downloaded from the CCDC.
;
_cell_angle_alpha 86.197(4)
_cell_angle_beta 78.500(4)
_cell_angle_gamma 88.333(3)
_cell_formula_units_Z 1
_cell_length_a 9.3104(5)
_cell_length_b 10.7032(4)
_cell_length_c 21.2565(12)
_cell_measurement_reflns_used 4866
_cell_measurement_temperature 173(2)
_cell_measurement_theta_max 73.4130
_cell_measurement_theta_min 4.1120
_cell_volume 2070.87(18)
_computing_cell_refinement 'CrysAlisPro, Rigaku OD'
_computing_data_collection 'CrysAlisPro, Rigaku OD'
_computing_data_reduction 'CrysAlisPro, Rigaku OD'
_computing_molecular_graphics 'Bruker SHELXTL'
_computing_publication_material 'CIFTAB-2014 (Sheldrick, 2014)'
_computing_structure_refinement 'SHELXL-2014/7 (Sheldrick, 2014)'
_computing_structure_solution 'SHELXS-2014 (Sheldrick, 2014)'
_diffrn_ambient_temperature 173(2)
_diffrn_detector_area_resol_mean 10.4115
_diffrn_measured_fraction_theta_full 0.981
_diffrn_measured_fraction_theta_max 0.943
_diffrn_measurement_device_type 'Agilent Xcalibur PX Ultra A'
_diffrn_measurement_method 'omega scans'
_diffrn_radiation_type CuK\a
_diffrn_radiation_wavelength 1.54184
_diffrn_reflns_av_R_equivalents 0.0342
_diffrn_reflns_av_unetI/netI 0.0543
_diffrn_reflns_Laue_measured_fraction_full 0.981
_diffrn_reflns_Laue_measured_fraction_max 0.943
_diffrn_reflns_limit_h_max 11
_diffrn_reflns_limit_h_min -11
_diffrn_reflns_limit_k_max 10
_diffrn_reflns_limit_k_min -13
_diffrn_reflns_limit_l_max 26
_diffrn_reflns_limit_l_min -25
_diffrn_reflns_number 11827
_diffrn_reflns_point_group_measured_fraction_full 0.981
_diffrn_reflns_point_group_measured_fraction_max 0.943
_diffrn_reflns_theta_full 67.684
_diffrn_reflns_theta_max 73.672
_diffrn_reflns_theta_min 4.140
_diffrn_source 'Enhance Ultra (Cu) X-ray Source'
_exptl_absorpt_coefficient_mu 6.162
_exptl_absorpt_correction_T_max 0.838
_exptl_absorpt_correction_T_min 0.380
_exptl_absorpt_correction_type analytical
_exptl_absorpt_process_details
; 
CrysAlisPro 1.171.38.43 (Rigaku Oxford Diffraction, 2015) 
Analytical numeric absorption correction using a multifaceted crystal 
model based on expressions derived by R.C. Clark & J.S. Reid. 
(Clark, R. C. & Reid, J. S. (1995). Acta Cryst. A51, 887-897) 
Empirical absorption correction using spherical harmonics, 
implemented in SCALE3 ABSPACK scaling algorithm. 
;
_exptl_crystal_colour 'Pale yellow'
_exptl_crystal_density_diffrn 1.493
_exptl_crystal_description 'platy needles'
_exptl_crystal_F_000 946
_exptl_crystal_size_max 0.30
_exptl_crystal_size_mid 0.14
_exptl_crystal_size_min 0.03
_refine_diff_density_max 0.578
_refine_diff_density_min -0.801
_refine_diff_density_rms 0.074
_refine_ls_extinction_method none
_refine_ls_goodness_of_fit_ref 1.024
_refine_ls_hydrogen_treatment constr
_refine_ls_matrix_type full
_refine_ls_number_parameters 591
_refine_ls_number_reflns 7903
_refine_ls_number_restraints 1099
_refine_ls_restrained_S_all 1.071
_refine_ls_R_factor_all 0.0514
_refine_ls_R_factor_gt 0.0390
_refine_ls_shift/su_max 0.001
_refine_ls_shift/su_mean 0.000
_refine_ls_structure_factor_coef Fsqd
_refine_ls_weighting_details 'w=1/[\s^2^(Fo^2^)+(0.0518P)^2^] where P=(Fo^2^+2Fc^2^)/3'
_refine_ls_weighting_scheme calc
_refine_ls_wR_factor_gt 0.0964
_refine_ls_wR_factor_ref 0.1041
_reflns_Friedel_coverage 0.000
_reflns_number_gt 6434
_reflns_number_total 7903
_reflns_threshold_expression 'I > 2\s(I)'
_cod_data_source_file c7gc02678a2.cif
_cod_data_source_block 3-A
_cod_original_cell_volume 2070.87(17)
_cod_database_code 7229599
_shelx_shelxl_version_number 2014/7
_shelx_space_group_comment
; 
The symmetry employed for this shelxl refinement is uniquely defined 
by the following loop, which should always be used as a source of 
symmetry information in preference to the above space-group names. 
They are only intended as comments. 
;

loop_
_space_group_symop_operation_xyz
'x, y, z'
'-x, -y, -z'

loop_
_atom_site_label
_atom_site_type_symbol
_atom_site_fract_x
_atom_site_fract_y
_atom_site_fract_z
_atom_site_U_iso_or_equiv
_atom_site_adp_type
_atom_site_occupancy
_atom_site_site_symmetry_order
_atom_site_calc_flag
_atom_site_refinement_flags_posn
_atom_site_refinement_flags_adp
_atom_site_refinement_flags_occupancy
_atom_site_disorder_assembly
_atom_site_disorder_group
Pd1 Pd 0.83076(3) 0.40577(2) 0.28154(2) 0.03381(8) Uani 1 1 d . . . . .
P1 P 0.77212(10) 0.54792(8) 0.20329(4) 0.03598(19) Uani 1 1 d D . . . .
P2 P 0.74711(9) 0.23089(8) 0.24486(4) 0.03462(18) Uani 1 1 d . . . . .
S1 S 0.89084(10) 0.30246(8) 0.37350(4) 0.03936(19) Uani 1 1 d . . . . .
C2 C 0.9614(4) 0.4436(4) 0.38671(16) 0.0383(7) Uani 1 1 d . . . . .
S3 S 0.95040(10) 0.55668(9) 0.32679(4) 0.0412(2) Uani 1 1 d . . . . .
N4 N 1.0204(4) 0.4626(3) 0.43703(15) 0.0449(7) Uani 1 1 d . . . . .
C5 C 1.0234(5) 0.3683(4) 0.48983(19) 0.0498(10) Uani 1 1 d . . . . .
H5A H 1.1252 0.3544 0.4962 0.060 Uiso 1 1 calc R U . . .
H5B H 0.9865 0.2879 0.4794 0.060 Uiso 1 1 calc R U . . .
C6 C 1.0723(5) 0.5864(4) 0.44918(19) 0.0486(9) Uani 1 1 d . . . . .
H6A H 1.0664 0.6468 0.4124 0.058 Uiso 1 1 calc R U . . .
H6B H 1.1757 0.5796 0.4542 0.058 Uiso 1 1 calc R U . . .
C7 C 0.6219(4) 0.6505(3) 0.23741(18) 0.0421(8) Uani 1 1 d . . . . .
C8 C 0.5770(4) 0.6534(4) 0.3041(2) 0.0471(9) Uani 1 1 d . . . . .
H8A H 0.6253 0.6016 0.3317 0.057 Uiso 1 1 calc R U . . .
C9 C 0.4628(5) 0.7311(5) 0.3299(2) 0.0613(11) Uani 1 1 d . . . . .
H9A H 0.4319 0.7319 0.3753 0.074 Uiso 1 1 calc R U . . .
C10 C 0.3932(6) 0.8078(5) 0.2901(3) 0.0690(14) Uani 1 1 d . . . . .
H10A H 0.3140 0.8608 0.3081 0.083 Uiso 1 1 calc R U . . .
C11 C 0.4391(6) 0.8075(4) 0.2238(3) 0.0659(13) Uani 1 1 d . . . . .
H11A H 0.3930 0.8621 0.1965 0.079 Uiso 1 1 calc R U . . .
C12 C 0.5503(5) 0.7288(4) 0.1977(2) 0.0538(10) Uani 1 1 d . . . . .
H12A H 0.5791 0.7273 0.1523 0.065 Uiso 1 1 calc R U . . .
C13 C 0.7164(4) 0.4969(3) 0.13201(17) 0.0390(7) Uani 1 1 d . . . . .
C14 C 0.8141(5) 0.4936(5) 0.07363(19) 0.0524(10) Uani 1 1 d . . . . .
H14A H 0.9113 0.5222 0.0699 0.063 Uiso 1 1 calc R U . . .
C15 C 0.7707(5) 0.4488(5) 0.0206(2) 0.0605(12) Uani 1 1 d . . . . .
H15A H 0.8376 0.4486 -0.0195 0.073 Uiso 1 1 calc R U . . .
C16 C 0.6310(5) 0.4044(4) 0.0258(2) 0.0536(10) Uani 1 1 d . . . . .
H16A H 0.6027 0.3719 -0.0103 0.064 Uiso 1 1 calc R U . . .
C17 C 0.5320(5) 0.4071(4) 0.0836(2) 0.0484(9) Uani 1 1 d . . . . .
H17A H 0.4355 0.3770 0.0872 0.058 Uiso 1 1 calc R U . . .
C18 C 0.5746(4) 0.4543(3) 0.13669(18) 0.0411(8) Uani 1 1 d . . . . .
H18A H 0.5063 0.4573 0.1763 0.049 Uiso 1 1 calc R U . . .
C19 C 0.9360(7) 0.6411(7) 0.1708(3) 0.0369(15) Uani 0.74(3) 1 d DG U P A 1
C20 C 1.0730(7) 0.5838(10) 0.1672(3) 0.0447(14) Uani 0.74(3) 1 d G U P A 1
H20A H 1.0805 0.4985 0.1819 0.054 Uiso 0.74(3) 1 calc R U P A 1
C21 C 1.1991(8) 0.6511(13) 0.1420(2) 0.0489(18) Uani 0.74(3) 1 d G U P A 1
H21A H 1.2928 0.6119 0.1395 0.059 Uiso 0.74(3) 1 calc R U P A 1
C22 C 1.1882(12) 0.7759(12) 0.1205(2) 0.050(2) Uani 0.74(3) 1 d G U P A 1
H22A H 1.2743 0.8219 0.1033 0.060 Uiso 0.74(3) 1 calc R U P A 1
C23 C 1.0511(14) 0.8333(9) 0.1241(2) 0.052(2) Uani 0.74(3) 1 d G U P A 1
H23A H 1.0437 0.9185 0.1094 0.063 Uiso 0.74(3) 1 calc R U P A 1
C24 C 0.9250(11) 0.7659(7) 0.1493(3) 0.0473(15) Uani 0.74(3) 1 d G U P A 1
H24A H 0.8314 0.8051 0.1518 0.057 Uiso 0.74(3) 1 calc R U P A 1
C19' C 0.9149(18) 0.6614(17) 0.1756(11) 0.038(5) Uiso 0.26(3) 1 d DG U P A 2
C20' C 1.0577(19) 0.6147(18) 0.1681(9) 0.035(4) Uiso 0.26(3) 1 d G U P A 2
H20B H 1.0756 0.5303 0.1817 0.042 Uiso 0.26(3) 1 calc R U P A 2
C21' C 1.1745(19) 0.691(2) 0.1406(8) 0.043(4) Uiso 0.26(3) 1 d G U P A 2
H21B H 1.2721 0.6595 0.1354 0.051 Uiso 0.26(3) 1 calc R U P A 2
C22' C 1.148(3) 0.815(2) 0.1206(7) 0.044(4) Uiso 0.26(3) 1 d G U P A 2
H22B H 1.2282 0.8672 0.1018 0.053 Uiso 0.26(3) 1 calc R U P A 2
C23' C 1.006(3) 0.8615(18) 0.1281(9) 0.061(6) Uiso 0.26(3) 1 d G U P A 2
H23B H 0.9877 0.9458 0.1144 0.073 Uiso 0.26(3) 1 calc R U P A 2
C24' C 0.889(2) 0.7848(18) 0.1556(11) 0.043(4) Uiso 0.26(3) 1 d G U P A 2
H24B H 0.7911 0.8167 0.1607 0.052 Uiso 0.26(3) 1 calc R U P A 2
C25 C 0.5504(4) 0.2309(4) 0.25116(17) 0.0406(8) Uani 1 1 d . . . . .
C26 C 0.4672(5) 0.3190(4) 0.2890(2) 0.0511(9) Uani 1 1 d . . . . .
H26A H 0.5150 0.3793 0.3081 0.061 Uiso 1 1 calc R U . . .
C27 C 0.3163(5) 0.3193(6) 0.2990(2) 0.0682(13) Uani 1 1 d . . . . .
H27A H 0.2603 0.3799 0.3246 0.082 Uiso 1 1 calc R U . . .
C28 C 0.2466(5) 0.2310(6) 0.2714(2) 0.0735(16) Uani 1 1 d . . . . .
H28A H 0.1426 0.2312 0.2783 0.088 Uiso 1 1 calc R U . . .
C29 C 0.3261(5) 0.1436(6) 0.2346(3) 0.0680(13) Uani 1 1 d . . . . .
H29A H 0.2772 0.0845 0.2153 0.082 Uiso 1 1 calc R U . . .
C30 C 0.4788(4) 0.1404(4) 0.2251(2) 0.0510(9) Uani 1 1 d . . . . .
H30A H 0.5336 0.0771 0.2011 0.061 Uiso 1 1 calc R U . . .
C31 C 0.8489(4) 0.2073(3) 0.16387(17) 0.0384(7) Uani 1 1 d . . . . .
C32 C 0.7910(5) 0.1657(4) 0.11378(19) 0.0490(9) Uani 1 1 d . . . . .
H32A H 0.6894 0.1483 0.1201 0.059 Uiso 1 1 calc R U . . .
C33 C 0.8819(5) 0.1497(5) 0.0543(2) 0.0577(11) Uani 1 1 d . . . . .
H33A H 0.8419 0.1213 0.0202 0.069 Uiso 1 1 calc R U . . .
C34 C 1.0293(5) 0.1745(5) 0.0445(2) 0.0576(11) Uani 1 1 d . . . . .
H34A H 1.0906 0.1631 0.0038 0.069 Uiso 1 1 calc R U . . .
C35 C 1.0875(5) 0.2157(4) 0.0940(2) 0.0547(10) Uani 1 1 d . . . . .
H35A H 1.1895 0.2314 0.0877 0.066 Uiso 1 1 calc R U . . .
C36 C 0.9973(4) 0.2344(4) 0.15303(19) 0.0471(9) Uani 1 1 d . . . . .
H36A H 1.0374 0.2661 0.1864 0.057 Uiso 1 1 calc R U . . .
C37 C 0.7770(4) 0.0879(3) 0.29224(18) 0.0411(8) Uani 1 1 d . . . . .
C38 C 0.8895(5) 0.0017(4) 0.2715(2) 0.0539(10) Uani 1 1 d . . . . .
H38A H 0.9546 0.0168 0.2314 0.065 Uiso 1 1 calc R U . . .
C39 C 0.9058(6) -0.1061(5) 0.3099(3) 0.0695(14) Uani 1 1 d . . . . .
H39A H 0.9827 -0.1643 0.2960 0.083 Uiso 1 1 calc R U . . .
C40 C 0.8124(7) -0.1288(5) 0.3673(3) 0.0686(13) Uani 1 1 d . . . . .
H40A H 0.8232 -0.2039 0.3924 0.082 Uiso 1 1 calc R U . . .
C41 C 0.7038(6) -0.0452(5) 0.3890(2) 0.0682(13) Uani 1 1 d . . . . .
H41A H 0.6398 -0.0615 0.4293 0.082 Uiso 1 1 calc R U . . .
C42 C 0.6869(5) 0.0644(4) 0.3518(2) 0.0575(11) Uani 1 1 d . . . . .
H42A H 0.6126 0.1237 0.3675 0.069 Uiso 1 1 calc R U . . .
P10 P 0.5031(16) 0.5195(8) 0.4994(7) 0.0585(18) Uani 0.457(2) 1 d D U P B -1
F11 F 0.4195(17) 0.6521(10) 0.4915(8) 0.090(3) Uani 0.457(2) 1 d D U P B -1
F12 F 0.6490(16) 0.5820(11) 0.4583(7) 0.083(3) Uani 0.457(2) 1 d D U P B -1
F13 F 0.4598(16) 0.4796(10) 0.4356(7) 0.080(3) Uani 0.457(2) 1 d D U P B -1
F14 F 0.3578(15) 0.4623(10) 0.5411(7) 0.080(3) Uani 0.457(2) 1 d D U P B -1
F15 F 0.5482(18) 0.5641(11) 0.5630(7) 0.089(3) Uani 0.457(2) 1 d D U P B -1
F16 F 0.5898(15) 0.3901(10) 0.5068(7) 0.082(3) Uani 0.457(2) 1 d D U P B -1
P10' P 0.548(3) 0.614(3) 0.5097(15) 0.087(5) Uiso 0.043(2) 1 d D U P B -2
F11' F 0.489(6) 0.754(3) 0.519(3) 0.100(10) Uiso 0.043(2) 1 d D U P B -2
F12' F 0.653(6) 0.658(5) 0.444(2) 0.091(10) Uiso 0.043(2) 1 d D U P B -2
F13' F 0.421(5) 0.588(6) 0.472(3) 0.080(6) Uiso 0.043(2) 1 d D U P B -2
F14' F 0.443(6) 0.570(5) 0.5758(19) 0.082(6) Uiso 0.043(2) 1 d D U P B -2
F15' F 0.675(5) 0.639(6) 0.548(3) 0.103(10) Uiso 0.043(2) 1 d D U P B -2
F16' F 0.607(6) 0.474(4) 0.501(3) 0.082(6) Uiso 0.043(2) 1 d D U P B -2
P20 P 0.5050(14) 0.0007(13) 0.0102(5) 0.064(3) Uani 0.261(4) 1 d D U P C -1
F21 F 0.3421(15) 0.0258(15) 0.0454(7) 0.098(5) Uani 0.261(4) 1 d D U P C -1
F22 F 0.5393(19) -0.0435(17) 0.0775(6) 0.102(4) Uani 0.261(4) 1 d D U P C -1
F23 F 0.5434(17) 0.1383(13) 0.0240(7) 0.078(4) Uani 0.261(4) 1 d D U P C -1
F24 F 0.4672(17) 0.0521(17) -0.0549(6) 0.109(4) Uani 0.261(4) 1 d D U P C -1
F25 F 0.4640(16) -0.1339(12) -0.0018(7) 0.069(3) Uani 0.261(4) 1 d D U P C -1
F26 F 0.6689(12) -0.0200(13) -0.0226(6) 0.060(3) Uani 0.261(4) 1 d D U P C -1
P20' P 0.5021(12) -0.0106(9) 0.0067(4) 0.041(2) Uiso 0.239(4) 1 d D U P C -2
F21' F 0.3348(13) -0.0192(15) 0.0110(8) 0.084(4) Uiso 0.239(4) 1 d D U P C -2
F22' F 0.4708(17) 0.0159(15) 0.0807(6) 0.090(4) Uiso 0.239(4) 1 d D U P C -2
F23' F 0.507(2) 0.1280(12) -0.0147(9) 0.102(5) Uiso 0.239(4) 1 d D U P C -2
F24' F 0.5316(18) -0.0541(16) -0.0635(6) 0.109(4) Uiso 0.239(4) 1 d D U P C -2
F25' F 0.5010(15) -0.1575(11) 0.0322(7) 0.088(4) Uiso 0.239(4) 1 d D U P C -2
F26' F 0.6689(14) -0.0187(15) 0.0079(8) 0.100(5) Uiso 0.239(4) 1 d D U P C -2

loop_
_atom_site_aniso_label
_atom_site_aniso_U_11
_atom_site_aniso_U_22
_atom_site_aniso_U_33
_atom_site_aniso_U_23
_atom_site_aniso_U_13
_atom_site_aniso_U_12
Pd1 0.03815(13) 0.03950(14) 0.02717(12) -0.00565(9) -0.01404(9) 0.00347(9)
P1 0.0419(5) 0.0410(5) 0.0285(4) -0.0027(3) -0.0153(3) 0.0002(3)
P2 0.0371(4) 0.0377(4) 0.0323(4) -0.0066(3) -0.0138(3) 0.0037(3)
S1 0.0493(5) 0.0421(4) 0.0306(4) -0.0037(3) -0.0175(4) 0.0035(3)
C2 0.0408(18) 0.0466(19) 0.0298(16) -0.0060(14) -0.0127(14) 0.0065(14)
S3 0.0536(5) 0.0431(5) 0.0323(4) -0.0042(3) -0.0207(4) -0.0024(4)
N4 0.060(2) 0.0464(17) 0.0339(15) -0.0061(13) -0.0212(14) 0.0013(14)
C5 0.073(3) 0.044(2) 0.0408(19) -0.0041(16) -0.033(2) -0.0005(18)
C6 0.064(2) 0.050(2) 0.0388(19) -0.0006(16) -0.0260(18) -0.0067(18)
C7 0.050(2) 0.0393(19) 0.0408(19) -0.0059(15) -0.0169(16) 0.0018(15)
C8 0.051(2) 0.049(2) 0.044(2) -0.0088(17) -0.0154(17) 0.0044(17)
C9 0.063(3) 0.066(3) 0.057(3) -0.016(2) -0.015(2) 0.013(2)
C10 0.068(3) 0.065(3) 0.081(4) -0.024(3) -0.027(3) 0.022(2)
C11 0.075(3) 0.054(3) 0.083(3) -0.014(2) -0.051(3) 0.015(2)
C12 0.069(3) 0.050(2) 0.050(2) -0.0088(18) -0.031(2) 0.0114(19)
C13 0.0475(19) 0.0417(19) 0.0326(16) -0.0039(14) -0.0194(15) 0.0028(14)
C14 0.050(2) 0.074(3) 0.0370(19) -0.0071(19) -0.0162(17) -0.0095(19)
C15 0.065(3) 0.086(3) 0.035(2) -0.013(2) -0.0152(19) -0.008(2)
C16 0.067(3) 0.060(2) 0.042(2) -0.0100(18) -0.030(2) -0.002(2)
C17 0.053(2) 0.051(2) 0.050(2) -0.0058(18) -0.0299(19) -0.0007(17)
C18 0.048(2) 0.0418(19) 0.0378(18) -0.0030(15) -0.0181(16) 0.0039(15)
C19 0.045(3) 0.045(3) 0.023(2) -0.008(2) -0.010(2) -0.002(3)
C20 0.047(3) 0.049(4) 0.041(3) -0.006(3) -0.015(2) 0.004(3)
C21 0.047(3) 0.060(5) 0.043(3) -0.003(3) -0.016(2) -0.001(3)
C22 0.050(4) 0.063(5) 0.039(3) -0.008(3) -0.013(2) -0.007(4)
C23 0.073(6) 0.044(4) 0.037(3) 0.000(2) -0.007(3) -0.006(4)
C24 0.054(4) 0.048(3) 0.039(3) 0.000(2) -0.008(3) 0.006(3)
C25 0.0405(18) 0.047(2) 0.0357(17) -0.0019(15) -0.0125(15) 0.0071(15)
C26 0.051(2) 0.058(2) 0.045(2) -0.0100(18) -0.0112(18) 0.0077(18)
C27 0.046(2) 0.099(4) 0.059(3) -0.019(3) -0.007(2) 0.021(2)
C28 0.034(2) 0.130(5) 0.059(3) -0.023(3) -0.012(2) 0.011(2)
C29 0.044(2) 0.100(4) 0.065(3) -0.016(3) -0.019(2) -0.005(2)
C30 0.040(2) 0.061(2) 0.056(2) -0.017(2) -0.0143(18) 0.0037(17)
C31 0.0432(18) 0.0399(18) 0.0351(17) -0.0073(14) -0.0146(15) 0.0065(14)
C32 0.047(2) 0.062(2) 0.042(2) -0.0107(18) -0.0187(17) 0.0075(18)
C33 0.065(3) 0.077(3) 0.035(2) -0.0151(19) -0.0150(19) 0.006(2)
C34 0.067(3) 0.067(3) 0.037(2) -0.0113(19) -0.0036(19) 0.013(2)
C35 0.043(2) 0.067(3) 0.053(2) -0.012(2) -0.0049(18) 0.0049(19)
C36 0.046(2) 0.057(2) 0.0400(19) -0.0111(17) -0.0129(16) 0.0033(17)
C37 0.049(2) 0.0375(18) 0.0408(19) -0.0030(15) -0.0195(16) 0.0011(15)
C38 0.064(3) 0.046(2) 0.053(2) -0.0056(18) -0.017(2) 0.0121(18)
C39 0.094(4) 0.049(3) 0.072(3) -0.010(2) -0.032(3) 0.025(2)
C40 0.100(4) 0.051(3) 0.058(3) 0.007(2) -0.031(3) 0.008(2)
C41 0.086(4) 0.067(3) 0.051(3) 0.011(2) -0.018(2) 0.002(3)
C42 0.065(3) 0.055(2) 0.053(2) 0.000(2) -0.017(2) 0.009(2)
P10 0.0463(14) 0.093(5) 0.0365(10) 0.001(4) -0.0102(9) 0.004(4)
F11 0.107(6) 0.084(6) 0.079(5) -0.006(5) -0.023(5) 0.021(5)
F12 0.071(5) 0.103(7) 0.074(5) 0.009(5) -0.012(4) -0.023(5)
F13 0.100(6) 0.096(7) 0.051(4) -0.002(5) -0.031(4) -0.004(5)
F14 0.062(5) 0.102(7) 0.066(5) 0.004(5) 0.008(4) -0.008(5)
F15 0.109(6) 0.113(7) 0.053(4) -0.009(5) -0.034(4) -0.009(6)
F16 0.085(6) 0.088(8) 0.073(6) -0.007(6) -0.019(4) 0.016(5)
P20 0.060(3) 0.060(4) 0.068(5) -0.026(4) 0.009(4) -0.030(2)
F21 0.085(8) 0.091(8) 0.096(8) -0.014(7) 0.038(7) 0.000(7)
F22 0.121(8) 0.121(8) 0.068(7) -0.002(7) -0.029(6) -0.009(7)
F23 0.091(7) 0.066(6) 0.091(8) -0.038(6) -0.037(6) -0.016(5)
F24 0.115(7) 0.131(8) 0.091(8) 0.011(7) -0.053(7) -0.004(7)
F25 0.094(6) 0.053(5) 0.073(7) -0.024(5) -0.037(6) -0.035(5)
F26 0.045(5) 0.073(6) 0.065(7) -0.044(5) -0.006(5) -0.004(4)

loop_
_atom_type_symbol
_atom_type_description
_atom_type_scat_dispersion_real
_atom_type_scat_dispersion_imag
_atom_type_scat_source
C C 0.0181 0.0091 'International Tables Vol C Tables 4.2.6.8 and 6.1.1.4'
H H 0.0000 0.0000 'International Tables Vol C Tables 4.2.6.8 and 6.1.1.4'
F F 0.0727 0.0534 'International Tables Vol C Tables 4.2.6.8 and 6.1.1.4'
N N 0.0311 0.0180 'International Tables Vol C Tables 4.2.6.8 and 6.1.1.4'
O O 0.0492 0.0322 'International Tables Vol C Tables 4.2.6.8 and 6.1.1.4'
P P 0.2955 0.4335 'International Tables Vol C Tables 4.2.6.8 and 6.1.1.4'
Pd Pd 0.1215 3.9337 'International Tables Vol C Tables 4.2.6.8 and 6.1.1.4'
S S 0.3331 0.5567 'International Tables Vol C Tables 4.2.6.8 and 6.1.1.4'

loop_
_geom_angle_atom_site_label_1
_geom_angle_atom_site_label_2
_geom_angle_atom_site_label_3
_geom_angle
_geom_angle_site_symmetry_3
P2 Pd1 P1 97.15(3) .
P2 Pd1 S1 95.05(3) .
P1 Pd1 S1 167.05(3) .
P2 Pd1 S3 168.36(3) .
P1 Pd1 S3 92.97(3) .
S1 Pd1 S3 75.36(3) .
C19' P1 C7 100.3(7) .
C19' P1 C13 106.6(8) .
C7 P1 C13 103.25(17) .
C7 P1 C19 109.6(3) .
C13 P1 C19 103.7(2) .
C19' P1 Pd1 112.0(7) .
C7 P1 Pd1 110.69(13) .
C13 P1 Pd1 121.58(12) .
C19 P1 Pd1 107.4(2) .
C25 P2 C37 101.70(18) .
C25 P2 C31 113.26(16) .
C37 P2 C31 105.29(17) .
C25 P2 Pd1 113.75(13) .
C37 P2 Pd1 113.11(12) .
C31 P2 Pd1 109.29(12) .
C2 S1 Pd1 85.90(12) .
N4 C2 S3 123.3(3) .
N4 C2 S1 123.9(3) .
S3 C2 S1 112.75(19) .
C2 S3 Pd1 85.90(12) .
C2 N4 C5 123.4(3) .
C2 N4 C6 122.8(3) .
C5 N4 C6 113.3(3) .
N4 C5 C6 109.0(3) 2_766
N4 C6 C5 108.7(3) 2_766
C8 C7 C12 118.8(4) .
C8 C7 P1 120.3(3) .
C12 C7 P1 120.9(3) .
C9 C8 C7 120.3(4) .
C8 C9 C10 120.2(5) .
C9 C10 C11 119.9(5) .
C12 C11 C10 120.2(4) .
C11 C12 C7 120.6(4) .
C14 C13 C18 119.0(3) .
C14 C13 P1 121.5(3) .
C18 C13 P1 119.4(3) .
C13 C14 C15 120.4(4) .
C16 C15 C14 120.3(4) .
C15 C16 C17 120.1(4) .
C16 C17 C18 119.7(4) .
C13 C18 C17 120.5(4) .
C20 C19 C24 120.0 .
C20 C19 P1 118.6(3) .
C24 C19 P1 121.4(3) .
C21 C20 C19 120.0 .
C20 C21 C22 120.0 .
C23 C22 C21 120.0 .
C22 C23 C24 120.0 .
C23 C24 C19 120.0 .
C20' C19' C24' 120.0 .
C20' C19' P1 115.7(9) .
C24' C19' P1 123.9(9) .
C19' C20' C21' 120.0 .
C22' C21' C20' 120.0 .
C21' C22' C23' 120.0 .
C24' C23' C22' 120.0 .
C23' C24' C19' 120.0 .
C30 C25 C26 119.1(4) .
C30 C25 P2 123.0(3) .
C26 C25 P2 117.6(3) .
C27 C26 C25 120.6(4) .
C26 C27 C28 119.7(5) .
C29 C28 C27 120.6(4) .
C28 C29 C30 120.4(5) .
C25 C30 C29 119.5(4) .
C32 C31 C36 118.9(4) .
C32 C31 P2 125.7(3) .
C36 C31 P2 115.3(3) .
C31 C32 C33 119.8(4) .
C34 C33 C32 120.7(4) .
C35 C34 C33 119.7(4) .
C34 C35 C36 120.0(4) .
C35 C36 C31 120.7(4) .
C42 C37 C38 118.4(4) .
C42 C37 P2 118.9(3) .
C38 C37 P2 122.7(3) .
C39 C38 C37 119.8(5) .
C40 C39 C38 120.5(5) .
C39 C40 C41 120.8(5) .
C40 C41 C42 119.7(5) .
C37 C42 C41 120.8(4) .
F14 P10 F13 91.0(7) .
F14 P10 F16 91.2(6) .
F13 P10 F16 91.2(6) .
F14 P10 F12 178.0(8) .
F13 P10 F12 90.1(7) .
F16 P10 F12 90.4(7) .
F14 P10 F15 90.2(7) .
F13 P10 F15 178.2(8) .
F16 P10 F15 90.1(7) .
F12 P10 F15 88.6(7) .
F14 P10 F11 90.2(7) .
F13 P10 F11 89.4(7) .
F16 P10 F11 178.5(9) .
F12 P10 F11 88.3(6) .
F15 P10 F11 89.3(6) .
F11' P10' F13' 90.4(8) .
F11' P10' F14' 90.2(8) .
F13' P10' F14' 90.3(8) .
F11' P10' F12' 90.2(8) .
F13' P10' F12' 90.1(8) .
F14' P10' F12' 179.5(11) .
F11' P10' F16' 179.5(11) .
F13' P10' F16' 90.2(8) .
F14' P10' F16' 89.9(8) .
F12' P10' F16' 89.8(8) .
F11' P10' F15' 89.8(8) .
F13' P10' F15' 179.8(12) .
F14' P10' F15' 89.9(8) .
F12' P10' F15' 89.8(8) .
F16' P10' F15' 89.7(8) .
F25 P20 F24 91.2(7) .
F25 P20 F26 92.4(7) .
F24 P20 F26 91.1(7) .
F25 P20 F22 91.6(7) .
F24 P20 F22 176.5(10) .
F26 P20 F22 90.8(7) .
F25 P20 F21 89.8(7) .
F24 P20 F21 90.3(8) .
F26 P20 F21 177.3(9) .
F22 P20 F21 87.7(7) .
F25 P20 F23 178.5(10) .
F24 P20 F23 89.4(7) .
F26 P20 F23 88.9(7) .
F22 P20 F23 87.8(7) .
F21 P20 F23 88.8(7) .
F23' P20' F21' 94.0(7) .
F23' P20' F26' 93.3(7) .
F21' P20' F26' 172.3(8) .
F23' P20' F24' 93.9(7) .
F21' P20' F24' 90.7(7) .
F26' P20' F24' 91.1(7) .
F23' P20' F22' 93.1(7) .
F21' P20' F22' 88.6(7) .
F26' P20' F22' 88.7(7) .
F24' P20' F22' 173.0(8) .
F23' P20' F25' 177.2(9) .
F21' P20' F25' 87.7(7) .
F26' P20' F25' 84.9(7) .
F24' P20' F25' 88.3(7) .
F22' P20' F25' 84.7(6) .

loop_
_geom_bond_atom_site_label_1
_geom_bond_atom_site_label_2
_geom_bond_distance
_geom_bond_site_symmetry_2
Pd1 P2 2.2888(9) .
Pd1 P1 2.3146(9) .
Pd1 S1 2.3388(8) .
Pd1 S3 2.3479(9) .
P1 C19' 1.810(10) .
P1 C7 1.816(4) .
P1 C13 1.817(3) .
P1 C19 1.838(4) .
P2 C25 1.810(4) .
P2 C37 1.821(4) .
P2 C31 1.822(4) .
S1 C2 1.727(4) .
C2 N4 1.325(4) .
C2 S3 1.714(4) .
N4 C5 1.463(5) .
N4 C6 1.479(5) .
C5 C6 1.519(6) 2_766
C6 C5 1.519(6) 2_766
C7 C8 1.398(6) .
C7 C12 1.399(5) .
C8 C9 1.378(6) .
C9 C10 1.380(7) .
C10 C11 1.390(8) .
C11 C12 1.368(7) .
C13 C14 1.387(6) .
C13 C18 1.392(5) .
C14 C15 1.390(5) .
C15 C16 1.379(6) .
C16 C17 1.381(6) .
C17 C18 1.397(5) .
C19 C20 1.3900 .
C19 C24 1.3900 .
C20 C21 1.3900 .
C21 C22 1.3900 .
C22 C23 1.3900 .
C23 C24 1.3900 .
C19' C20' 1.3900 .
C19' C24' 1.3900 .
C20' C21' 1.3900 .
C21' C22' 1.3900 .
C22' C23' 1.3900 .
C23' C24' 1.3900 .
C25 C30 1.395(6) .
C25 C26 1.395(6) .
C26 C27 1.378(6) .
C27 C28 1.385(8) .
C28 C29 1.365(8) .
C29 C30 1.395(6) .
C31 C32 1.389(5) .
C31 C36 1.391(5) .
C32 C33 1.392(6) .
C33 C34 1.377(7) .
C34 C35 1.377(6) .
C35 C36 1.387(6) .
C37 C42 1.385(6) .
C37 C38 1.399(6) .
C38 C39 1.391(6) .
C39 C40 1.360(8) .
C40 C41 1.361(8) .
C41 C42 1.394(6) .
P10 F14 1.578(10) .
P10 F13 1.578(10) .
P10 F16 1.597(10) .
P10 F12 1.599(10) .
P10 F15 1.599(10) .
P10 F11 1.614(10) .
P10' F11' 1.588(13) .
P10' F13' 1.592(13) .
P10' F14' 1.592(13) .
P10' F12' 1.593(13) .
P10' F16' 1.595(13) .
P10' F15' 1.599(13) .
P20 F25 1.551(11) .
P20 F24 1.557(12) .
P20 F26 1.562(11) .
P20 F22 1.567(11) .
P20 F21 1.575(11) .
P20 F23 1.586(11) .
P20' F23' 1.521(11) .
P20' F21' 1.547(11) .
P20' F26' 1.558(11) .
P20' F24' 1.560(11) .
P20' F22' 1.585(11) .
P20' F25' 1.629(11) .
